data_7707663
loop_
_publ_author_name
'McMullen, Jacob S.'
'Edwards, Alison J.'
'Hicks, Jamie'

_publ_section_title
;
 C-H and C-F coordination of arenes in neutral alkaline earth metal
 complexes.
;
_journal_issue 25
_journal_name_full 'Dalton transactions (Cambridge, England : 2003)'
_journal_page_first 8685
_journal_page_last 8689
_journal_paper_doi 10.1039/d1dt01532j
_journal_volume 50
_journal_year 2021
_chemical_formula_moiety 'C51 H72 Mg N2 O2, C7 H8'
_chemical_formula_sum 'C58 H80 Mg N2 O2'
_chemical_formula_weight 861.55
_space_group_crystal_system triclinic
_space_group_IT_number 2
_space_group_name_Hall '-P 1'
_space_group_name_H-M_alt 'P -1'
_atom_sites_solution_hydrogens geom
_audit_creation_date 2021-06-09
_audit_creation_method
;
Olex2 1.3
(compiled 2020.11.12 svn.r5f609507 for OlexSys, GUI svn.r6272)
;
_audit_update_record
;
2021-06-12 deposited with the CCDC.	2021-06-14 downloaded from the CCDC.
;
_cell_angle_alpha 102.158(2)
_cell_angle_beta 93.494(2)
_cell_angle_gamma 112.779(3)
_cell_formula_units_Z 2
_cell_length_a 11.4770(3)
_cell_length_b 11.6476(3)
_cell_length_c 22.1930(6)
_cell_measurement_reflns_used 10221
_cell_measurement_temperature 150(2)
_cell_measurement_theta_max 73.5950
_cell_measurement_theta_min 4.3900
_cell_volume 2640.38(14)
_computing_cell_refinement 'CrysAlisPro 1.171.40.36a (Rigaku OD, 2018)'
_computing_data_collection 'CrysAlisPro 1.171.40.36a (Rigaku OD, 2018)'
_computing_data_reduction 'CrysAlisPro 1.171.40.36a (Rigaku OD, 2018)'
_computing_molecular_graphics 'Olex2 1.3 (Dolomanov et al., 2009)'
_computing_publication_material 'Olex2 1.3 (Dolomanov et al., 2009)'
_computing_structure_refinement 'SHELXL 2018/3 (Sheldrick, 2015)'
_computing_structure_solution 'SHELXT 2014/5 (Sheldrick, 2014)'
_diffrn_ambient_temperature 150.15
_diffrn_detector_area_resol_mean 8.1297
_diffrn_measured_fraction_theta_full 0.993
_diffrn_measured_fraction_theta_max 0.972
_diffrn_measurement_device_type 'SuperNova, Dual, Cu at home/near, EosS2'
_diffrn_measurement_method '\w scans'
_diffrn_radiation_type CuK\a
_diffrn_radiation_wavelength 1.54184
_diffrn_reflns_av_R_equivalents 0.0174
_diffrn_reflns_av_unetI/netI 0.0288
_diffrn_reflns_Laue_measured_fraction_full 0.993
_diffrn_reflns_Laue_measured_fraction_max 0.972
_diffrn_reflns_limit_h_max 11
_diffrn_reflns_limit_h_min -14
_diffrn_reflns_limit_k_max 14
_diffrn_reflns_limit_k_min -9
_diffrn_reflns_limit_l_max 26
_diffrn_reflns_limit_l_min -27
_diffrn_reflns_number 17818
_diffrn_reflns_point_group_measured_fraction_full 0.993
_diffrn_reflns_point_group_measured_fraction_max 0.972
_diffrn_reflns_theta_full 67.684
_diffrn_reflns_theta_max 73.681
_diffrn_reflns_theta_min 4.127
_exptl_absorpt_coefficient_mu 0.593
_exptl_absorpt_correction_T_max 1.00000
_exptl_absorpt_correction_T_min 0.86912
_exptl_absorpt_correction_type multi-scan
_exptl_absorpt_process_details
;
CrysAlisPro 1.171.40.36a (Rigaku Oxford Diffraction, 2018)
Empirical absorption correction using spherical harmonics,
 implemented in SCALE3 ABSPACK scaling algorithm.
;
_exptl_crystal_colour colourless
_exptl_crystal_colour_primary colourless
_exptl_crystal_density_diffrn 1.084
_exptl_crystal_description block
_exptl_crystal_F_000 940
_exptl_crystal_size_max 0.32
_exptl_crystal_size_mid 0.18
_exptl_crystal_size_min 0.02
_refine_diff_density_max 0.249
_refine_diff_density_min -0.271
_refine_diff_density_rms 0.038
_refine_ls_extinction_method none
_refine_ls_goodness_of_fit_ref 1.034
_refine_ls_hydrogen_treatment constr
_refine_ls_matrix_type full
_refine_ls_number_parameters 603
_refine_ls_number_reflns 10374
_refine_ls_number_restraints 24
_refine_ls_restrained_S_all 1.034
_refine_ls_R_factor_all 0.0464
_refine_ls_R_factor_gt 0.0414
_refine_ls_shift/su_max 0.000
_refine_ls_shift/su_mean 0.000
_refine_ls_structure_factor_coef Fsqd
_refine_ls_weighting_details 'w=1/[\s^2^(Fo^2^)+(0.0572P)^2^+0.7650P] where P=(Fo^2^+2Fc^2^)/3'
_refine_ls_weighting_scheme calc
_refine_ls_wR_factor_gt 0.1078
_refine_ls_wR_factor_ref 0.1126
_reflns_Friedel_coverage 0.000
_reflns_number_gt 9260
_reflns_number_total 10374
_reflns_threshold_expression 'I > 2\s(I)'
_cod_data_source_file d1dt01532j2.cif
_cod_data_source_block 043jmjh20
_cod_depositor_comments 'Adding full bibliography for 7707658--7707664.cif.'
_cod_original_cell_volume 2640.38(13)
_cod_database_code 7707663
_shelx_shelxl_version_number 2018/3
_shelx_space_group_comment
;
The symmetry employed for this shelxl refinement is uniquely defined
by the following loop, which should always be used as a source of
symmetry information in preference to the above space-group names.
They are only intended as comments.
;
_shelx_estimated_absorpt_t_max 0.988
_shelx_estimated_absorpt_t_min 0.833
_olex2_refinement_description
;
1. Fixed Uiso
 At 1.2 times of:
  All C(H) groups, All C(H,H) groups
 At 1.5 times of:
  All C(H,H,H) groups
2. Restrained distances
 C14-C15A = C14-C16A = C14-C17A
 1.53 with sigma of 0.008
 C15A-C16A = C16A-C17A = C17A-C15A
 2.5 with sigma of 0.008
3. Uiso/Uaniso restraints and constraints
C14 \\sim C15A \\sim C16A \\sim C17A: within 2A with sigma of 0.005 and sigma
for terminal atoms of 0.01 within 2A
4. Others
 Sof(C15A)=Sof(H15D)=Sof(H15E)=Sof(H15F)=Sof(C16A)=Sof(H16D)=Sof(H16E)=
 Sof(H16F)=Sof(C17A)=Sof(H17D)=Sof(H17E)=Sof(H17F)=1-FVAR(1)
 Sof(C15)=Sof(H15A)=Sof(H15B)=Sof(H15C)=Sof(C16)=Sof(H16A)=Sof(H16B)=Sof(H16C)=
 Sof(C17)=Sof(H17A)=Sof(H17B)=Sof(H17C)=FVAR(1)
5.a Ternary CH refined with riding coordinates:
 C30(H30), C33(H33), C42(H42), C45(H45)
5.b Secondary CH2 refined with riding coordinates:
 C48(H48A,H48B), C50(H50A,H50B)
5.c Aromatic/amide H refined with riding coordinates:
 C3(H3), C5(H5), C9(H9), C11(H11), C26(H26), C27(H27), C28(H28), C38(H38),
 C39(H39), C40(H40), C52(H52), C53(H53), C54(H54), C55(H55), C56(H56)
5.d Idealised Me refined as rotating group:
 C15(H15A,H15B,H15C), C16(H16A,H16B,H16C), C17(H17A,H17B,H17C), C18(H18A,H18B,
 H18C), C19(H19A,H19B,H19C), C21(H21A,H21B,H21C), C22(H22A,H22B,H22C), C23(H23A,
 H23B,H23C), C31(H31A,H31B,H31C), C32(H32A,H32B,H32C), C34(H34A,H34B,H34C),
 C35(H35A,H35B,H35C), C43(H43A,H43B,H43C), C44(H44A,H44B,H44C), C46(H46A,H46B,
 H46C), C47(H47A,H47B,H47C), C49(H49A,H49B,H49C), C51(H51A,H51B,H51C), C58(H58A,
 H58B,H58C), C15A(H15D,H15E,H15F), C16A(H16D,H16E,H16F), C17A(H17D,H17E,H17F)
;
_olex2_submission_special_instructions 'No special instructions were received'

loop_
_space_group_symop_operation_xyz
'x, y, z'
'-x, -y, -z'

loop_
_atom_site_label
_atom_site_type_symbol
_atom_site_fract_x
_atom_site_fract_y
_atom_site_fract_z
_atom_site_U_iso_or_equiv
_atom_site_adp_type
_atom_site_occupancy
_atom_site_site_symmetry_order
_atom_site_calc_flag
_atom_site_refinement_flags_posn
_atom_site_refinement_flags_adp
_atom_site_refinement_flags_occupancy
_atom_site_disorder_assembly
_atom_site_disorder_group
Mg1 Mg 0.36757(3) 0.28201(4) 0.26162(2) 0.01681(9) Uani 1 1 d . . . . .
O1 O 0.55851(7) 0.38257(7) 0.29165(3) 0.01536(16) Uani 1 1 d . . . . .
O2 O 0.23798(9) 0.35893(9) 0.27349(4) 0.0286(2) Uani 1 1 d . . . . .
N1 N 0.42647(9) 0.29443(9) 0.17819(4) 0.01858(19) Uani 1 1 d . . . . .
N2 N 0.38661(9) 0.20908(9) 0.33510(4) 0.01785(19) Uani 1 1 d . . . . .
C1 C 0.63111(10) 0.39583(10) 0.24251(5) 0.0153(2) Uani 1 1 d . . . . .
C2 C 0.55813(10) 0.34961(10) 0.18278(5) 0.0169(2) Uani 1 1 d . . . . .
C3 C 0.63071(11) 0.36233(11) 0.13350(5) 0.0191(2) Uani 1 1 d . . . . .
H3 H 0.587382 0.334770 0.091782 0.023 Uiso 1 1 calc R U . . .
C4 C 0.76427(11) 0.41424(11) 0.14432(5) 0.0190(2) Uani 1 1 d . . . . .
C5 C 0.82968(10) 0.45605(11) 0.20558(5) 0.0185(2) Uani 1 1 d . . . . .
H5 H 0.920554 0.491100 0.212838 0.022 Uiso 1 1 calc R U . . .
C6 C 0.76246(10) 0.44673(10) 0.25629(5) 0.0162(2) Uani 1 1 d . . . . .
C7 C 0.82159(10) 0.48850(11) 0.32534(5) 0.0166(2) Uani 1 1 d . . . . .
C8 C 0.73620(10) 0.38897(10) 0.35721(5) 0.0159(2) Uani 1 1 d . . . . .
C9 C 0.77885(10) 0.34190(11) 0.40323(5) 0.0181(2) Uani 1 1 d . . . . .
H9 H 0.868014 0.371021 0.416668 0.022 Uiso 1 1 calc R U . . .
C10 C 0.69099(11) 0.25229(11) 0.42953(5) 0.0195(2) Uani 1 1 d . . . . .
C11 C 0.55938(11) 0.20990(11) 0.40980(5) 0.0190(2) Uani 1 1 d . . . . .
H11 H 0.500535 0.151557 0.429052 0.023 Uiso 1 1 calc R U . . .
C12 C 0.51184(10) 0.25096(10) 0.36251(5) 0.0166(2) Uani 1 1 d . . . . .
C13 C 0.60646(10) 0.34261(10) 0.33938(5) 0.0152(2) Uani 1 1 d . . . . .
C14 C 0.73554(12) 0.19567(12) 0.47824(6) 0.0247(3) Uani 1 1 d D U . . .
C15 C 0.88128(15) 0.24706(19) 0.49226(9) 0.0415(4) Uani 0.919(2) 1 d . . P A 1
H15A H 0.914168 0.222516 0.454139 0.062 Uiso 0.919(2) 1 calc R U P A 1
H15B H 0.905251 0.210500 0.524391 0.062 Uiso 0.919(2) 1 calc R U P A 1
H15C H 0.917870 0.341120 0.507224 0.062 Uiso 0.919(2) 1 calc R U P A 1
C16 C 0.68829(18) 0.23107(19) 0.54007(7) 0.0402(4) Uani 0.919(2) 1 d . . P A 1
H16A H 0.723997 0.324958 0.555809 0.060 Uiso 0.919(2) 1 calc R U P A 1
H16B H 0.716185 0.193882 0.570795 0.060 Uiso 0.919(2) 1 calc R U P A 1
H16C H 0.594632 0.196907 0.532936 0.060 Uiso 0.919(2) 1 calc R U P A 1
C17 C 0.68066(19) 0.04899(16) 0.45519(9) 0.0421(4) Uani 0.919(2) 1 d . . P A 1
H17A H 0.587069 0.014517 0.446466 0.063 Uiso 0.919(2) 1 calc R U P A 1
H17B H 0.706241 0.013438 0.487353 0.063 Uiso 0.919(2) 1 calc R U P A 1
H17C H 0.713482 0.024979 0.416962 0.063 Uiso 0.919(2) 1 calc R U P A 1
C18 C 0.81985(11) 0.61999(11) 0.35515(6) 0.0221(2) Uani 1 1 d . . . . .
H18A H 0.856356 0.647167 0.399499 0.033 Uiso 1 1 calc R U . . .
H18B H 0.731451 0.612257 0.350851 0.033 Uiso 1 1 calc R U . . .
H18C H 0.870650 0.684049 0.334013 0.033 Uiso 1 1 calc R U . . .
C19 C 0.95941(11) 0.50121(12) 0.33355(6) 0.0231(2) Uani 1 1 d . . . . .
H19A H 0.961347 0.417963 0.314947 0.035 Uiso 1 1 calc R U . . .
H19B H 0.994126 0.528262 0.378133 0.035 Uiso 1 1 calc R U . . .
H19C H 1.011261 0.565582 0.312843 0.035 Uiso 1 1 calc R U . . .
C20 C 0.84194(12) 0.42546(13) 0.08999(6) 0.0245(3) Uani 1 1 d . . . . .
C21 C 0.75708(14) 0.36276(15) 0.02647(6) 0.0331(3) Uani 1 1 d . . . . .
H21A H 0.810557 0.372716 -0.006489 0.050 Uiso 1 1 calc R U . . .
H21B H 0.698391 0.404232 0.022069 0.050 Uiso 1 1 calc R U . . .
H21C H 0.707677 0.270977 0.022929 0.050 Uiso 1 1 calc R U . . .
C22 C 0.91773(18) 0.56814(16) 0.09319(7) 0.0503(5) Uani 1 1 d . . . . .
H22A H 0.964196 0.575980 0.057602 0.075 Uiso 1 1 calc R U . . .
H22B H 0.978807 0.609553 0.132149 0.075 Uiso 1 1 calc R U . . .
H22C H 0.858664 0.610150 0.091847 0.075 Uiso 1 1 calc R U . . .
C23 C 0.93317(18) 0.3592(2) 0.09417(8) 0.0537(5) Uani 1 1 d . . . . .
H23A H 0.883953 0.268841 0.093680 0.081 Uiso 1 1 calc R U . . .
H23B H 0.994407 0.402693 0.133012 0.081 Uiso 1 1 calc R U . . .
H23C H 0.979518 0.363557 0.058474 0.081 Uiso 1 1 calc R U . . .
C24 C 0.35082(11) 0.26616(12) 0.11950(5) 0.0206(2) Uani 1 1 d . . . . .
C25 C 0.27924(13) 0.13655(13) 0.08556(6) 0.0289(3) Uani 1 1 d . . . . .
C26 C 0.19515(15) 0.11007(16) 0.03142(7) 0.0396(3) Uani 1 1 d . . . . .
H26 H 0.146261 0.023113 0.008943 0.048 Uiso 1 1 calc R U . . .
C27 C 0.18146(15) 0.20762(17) 0.00980(7) 0.0411(4) Uani 1 1 d . . . . .
H27 H 0.123017 0.187840 -0.026939 0.049 Uiso 1 1 calc R U . . .
C28 C 0.25325(14) 0.33402(16) 0.04193(7) 0.0346(3) Uani 1 1 d . . . . .
H28 H 0.244867 0.401003 0.026475 0.042 Uiso 1 1 calc R U . . .
C29 C 0.33789(12) 0.36558(13) 0.09663(6) 0.0256(3) Uani 1 1 d . . . . .
C30 C 0.41198(15) 0.50698(14) 0.13014(7) 0.0337(3) Uani 1 1 d . . . . .
H30 H 0.464130 0.512012 0.169166 0.040 Uiso 1 1 calc R U . . .
C31 C 0.3218(2) 0.57185(19) 0.14889(9) 0.0518(4) Uani 1 1 d . . . . .
H31A H 0.273856 0.573657 0.111282 0.078 Uiso 1 1 calc R U . . .
H31B H 0.371873 0.660104 0.174054 0.078 Uiso 1 1 calc R U . . .
H31C H 0.261916 0.523335 0.173356 0.078 Uiso 1 1 calc R U . . .
C32 C 0.50405(17) 0.57954(17) 0.09026(9) 0.0475(4) Uani 1 1 d . . . . .
H32A H 0.567272 0.543069 0.082395 0.071 Uiso 1 1 calc R U . . .
H32B H 0.548009 0.670765 0.112472 0.071 Uiso 1 1 calc R U . . .
H32C H 0.455702 0.571164 0.050443 0.071 Uiso 1 1 calc R U . . .
C33 C 0.29770(17) 0.02790(14) 0.10638(7) 0.0412(4) Uani 1 1 d . . . . .
H33 H 0.320330 0.054910 0.152913 0.049 Uiso 1 1 calc R U . . .
C34 C 0.40929(19) 0.00717(18) 0.07995(13) 0.0674(6) Uani 1 1 d . . . . .
H34A H 0.391162 -0.016291 0.034246 0.101 Uiso 1 1 calc R U . . .
H34B H 0.421283 -0.062252 0.094157 0.101 Uiso 1 1 calc R U . . .
H34C H 0.487319 0.086693 0.094428 0.101 Uiso 1 1 calc R U . . .
C35 C 0.1783(2) -0.09887(17) 0.08907(10) 0.0550(5) Uani 1 1 d . . . . .
H35A H 0.106777 -0.084875 0.106184 0.083 Uiso 1 1 calc R U . . .
H35B H 0.195005 -0.162769 0.106387 0.083 Uiso 1 1 calc R U . . .
H35C H 0.156579 -0.130256 0.043525 0.083 Uiso 1 1 calc R U . . .
C36 C 0.28870(10) 0.12799(11) 0.36250(5) 0.0182(2) Uani 1 1 d . . . . .
C37 C 0.24740(11) 0.18154(12) 0.41561(6) 0.0224(2) Uani 1 1 d . . . . .
C38 C 0.14200(12) 0.10168(13) 0.43765(6) 0.0277(3) Uani 1 1 d . . . . .
H38 H 0.113368 0.137395 0.473192 0.033 Uiso 1 1 calc R U . . .
C39 C 0.07894(12) -0.02787(13) 0.40873(7) 0.0304(3) Uani 1 1 d . . . . .
H39 H 0.006301 -0.080334 0.423648 0.036 Uiso 1 1 calc R U . . .
C40 C 0.12212(12) -0.08094(12) 0.35786(7) 0.0288(3) Uani 1 1 d . . . . .
H40 H 0.079711 -0.170632 0.338759 0.035 Uiso 1 1 calc R U . . .
C41 C 0.22673(11) -0.00553(12) 0.33396(6) 0.0222(2) Uani 1 1 d . . . . .
C42 C 0.27354(13) -0.06704(12) 0.27878(6) 0.0283(3) Uani 1 1 d . . . . .
H42 H 0.300629 -0.004769 0.252167 0.034 Uiso 1 1 calc R U . . .
C43 C 0.38990(18) -0.0893(2) 0.29914(9) 0.0521(5) Uani 1 1 d . . . . .
H43A H 0.457557 -0.007739 0.323573 0.078 Uiso 1 1 calc R U . . .
H43B H 0.420777 -0.123269 0.262224 0.078 Uiso 1 1 calc R U . . .
H43C H 0.366582 -0.151426 0.324782 0.078 Uiso 1 1 calc R U . . .
C44 C 0.17108(18) -0.19263(18) 0.23765(9) 0.0540(5) Uani 1 1 d . . . . .
H44A H 0.149343 -0.259326 0.260700 0.081 Uiso 1 1 calc R U . . .
H44B H 0.203663 -0.219929 0.199910 0.081 Uiso 1 1 calc R U . . .
H44C H 0.094471 -0.179249 0.225923 0.081 Uiso 1 1 calc R U . . .
C45 C 0.31343(14) 0.32347(13) 0.44970(6) 0.0311(3) Uani 1 1 d . . . . .
H45 H 0.377380 0.367713 0.424357 0.037 Uiso 1 1 calc R U . . .
C46 C 0.38542(15) 0.34275(17) 0.51383(7) 0.0426(4) Uani 1 1 d . . . . .
H46A H 0.325983 0.293543 0.538237 0.064 Uiso 1 1 calc R U . . .
H46B H 0.422537 0.434372 0.535684 0.064 Uiso 1 1 calc R U . . .
H46C H 0.453896 0.312691 0.508668 0.064 Uiso 1 1 calc R U . . .
C47 C 0.21939(18) 0.38723(15) 0.45698(8) 0.0426(4) Uani 1 1 d . . . . .
H47A H 0.169911 0.370592 0.416115 0.064 Uiso 1 1 calc R U . . .
H47B H 0.266803 0.480294 0.474173 0.064 Uiso 1 1 calc R U . . .
H47C H 0.161131 0.351713 0.485316 0.064 Uiso 1 1 calc R U . . .
C48 C 0.10429(13) 0.27277(16) 0.25475(8) 0.0382(3) Uani 1 1 d . . . . .
H48A H 0.061641 0.306433 0.227206 0.046 Uiso 1 1 calc R U . . .
H48B H 0.061164 0.265483 0.291933 0.046 Uiso 1 1 calc R U . . .
C49 C 0.09564(14) 0.14331(16) 0.22065(8) 0.0426(4) Uani 1 1 d . . . . .
H49A H 0.140244 0.151767 0.184487 0.064 Uiso 1 1 calc R U . . .
H49B H 0.005528 0.084139 0.206510 0.064 Uiso 1 1 calc R U . . .
H49C H 0.135481 0.109435 0.248693 0.064 Uiso 1 1 calc R U . . .
C50 C 0.26000(14) 0.48953(14) 0.30392(7) 0.0338(3) Uani 1 1 d . . . . .
H50A H 0.218115 0.490800 0.341609 0.041 Uiso 1 1 calc R U . . .
H50B H 0.222770 0.525621 0.275341 0.041 Uiso 1 1 calc R U . . .
C51 C 0.40129(16) 0.56941(15) 0.32195(8) 0.0404(3) Uani 1 1 d . . . . .
H51A H 0.437168 0.534944 0.351294 0.061 Uiso 1 1 calc R U . . .
H51B H 0.416584 0.658605 0.341756 0.061 Uiso 1 1 calc R U . . .
H51C H 0.442419 0.566865 0.284556 0.061 Uiso 1 1 calc R U . . .
C52 C 0.7527(2) 0.9797(2) 0.26361(10) 0.0652(6) Uani 1 1 d . . . . .
H52 H 0.758915 0.967917 0.304565 0.078 Uiso 1 1 calc R U . . .
C53 C 0.7341(3) 1.0854(2) 0.25423(14) 0.0789(8) Uani 1 1 d . . . . .
H53 H 0.727514 1.145385 0.288735 0.095 Uiso 1 1 calc R U . . .
C54 C 0.7250(2) 1.1042(2) 0.19581(14) 0.0752(7) Uani 1 1 d . . . . .
H54 H 0.711699 1.176618 0.189351 0.090 Uiso 1 1 calc R U . . .
C55 C 0.7352(2) 1.0179(2) 0.14696(11) 0.0636(6) Uani 1 1 d . . . . .
H55 H 0.729725 1.030370 0.106121 0.076 Uiso 1 1 calc R U . . .
C56 C 0.75323(16) 0.91334(16) 0.15619(8) 0.0443(4) Uani 1 1 d . . . . .
H56 H 0.759601 0.854143 0.121265 0.053 Uiso 1 1 calc R U . . .
C57 C 0.76249(17) 0.89078(16) 0.21405(9) 0.0449(4) Uani 1 1 d . . . . .
C58 C 0.7820(3) 0.7753(3) 0.22346(15) 0.0860(8) Uani 1 1 d . . . . .
H58A H 0.781862 0.721654 0.182947 0.129 Uiso 1 1 calc R U . . .
H58B H 0.712745 0.725171 0.243374 0.129 Uiso 1 1 calc R U . . .
H58C H 0.864284 0.803475 0.250193 0.129 Uiso 1 1 calc R U . . .
C15A C 0.7923(13) 0.1081(12) 0.4399(7) 0.037(3) Uiso 0.081(2) 1 d D U P A 2
H15D H 0.730637 0.051291 0.402547 0.055 Uiso 0.081(2) 1 calc R U P A 2
H15E H 0.810369 0.056077 0.465445 0.055 Uiso 0.081(2) 1 calc R U P A 2
H15F H 0.871759 0.161714 0.427420 0.055 Uiso 0.081(2) 1 calc R U P A 2
C16A C 0.8413(11) 0.3012(11) 0.5280(6) 0.035(3) Uiso 0.081(2) 1 d D U P A 2
H16D H 0.902852 0.360543 0.508152 0.053 Uiso 0.081(2) 1 calc R U P A 2
H16E H 0.885003 0.262536 0.551221 0.053 Uiso 0.081(2) 1 calc R U P A 2
H16F H 0.804069 0.348448 0.556813 0.053 Uiso 0.081(2) 1 calc R U P A 2
C17A C 0.6279(11) 0.1138(13) 0.5077(7) 0.039(4) Uiso 0.081(2) 1 d D U P A 2
H17D H 0.588387 0.167249 0.530346 0.059 Uiso 0.081(2) 1 calc R U P A 2
H17E H 0.662555 0.077932 0.536803 0.059 Uiso 0.081(2) 1 calc R U P A 2
H17F H 0.563465 0.043488 0.474987 0.059 Uiso 0.081(2) 1 calc R U P A 2

loop_
_atom_site_aniso_label
_atom_site_aniso_U_11
_atom_site_aniso_U_22
_atom_site_aniso_U_33
_atom_site_aniso_U_23
_atom_site_aniso_U_13
_atom_site_aniso_U_12
Mg1 0.01346(17) 0.02097(18) 0.01755(18) 0.00771(14) 0.00569(13) 0.00676(14)
O1 0.0141(3) 0.0201(4) 0.0150(4) 0.0085(3) 0.0069(3) 0.0075(3)
O2 0.0242(4) 0.0356(5) 0.0331(5) 0.0092(4) 0.0087(4) 0.0188(4)
N1 0.0153(4) 0.0240(5) 0.0169(4) 0.0077(4) 0.0045(4) 0.0070(4)
N2 0.0141(4) 0.0200(4) 0.0187(4) 0.0082(4) 0.0063(4) 0.0040(4)
C1 0.0165(5) 0.0169(5) 0.0156(5) 0.0086(4) 0.0091(4) 0.0071(4)
C2 0.0168(5) 0.0170(5) 0.0189(5) 0.0080(4) 0.0060(4) 0.0068(4)
C3 0.0209(5) 0.0222(5) 0.0156(5) 0.0074(4) 0.0059(4) 0.0087(4)
C4 0.0206(5) 0.0200(5) 0.0193(5) 0.0091(4) 0.0093(4) 0.0082(4)
C5 0.0148(5) 0.0214(5) 0.0203(5) 0.0093(4) 0.0079(4) 0.0059(4)
C6 0.0160(5) 0.0166(5) 0.0178(5) 0.0080(4) 0.0060(4) 0.0061(4)
C7 0.0133(5) 0.0190(5) 0.0172(5) 0.0076(4) 0.0054(4) 0.0044(4)
C8 0.0157(5) 0.0164(5) 0.0158(5) 0.0056(4) 0.0060(4) 0.0054(4)
C9 0.0151(5) 0.0215(5) 0.0178(5) 0.0069(4) 0.0034(4) 0.0064(4)
C10 0.0204(5) 0.0212(5) 0.0182(5) 0.0080(4) 0.0050(4) 0.0080(4)
C11 0.0189(5) 0.0201(5) 0.0194(5) 0.0105(4) 0.0077(4) 0.0059(4)
C12 0.0162(5) 0.0162(5) 0.0171(5) 0.0047(4) 0.0067(4) 0.0055(4)
C13 0.0170(5) 0.0167(5) 0.0137(5) 0.0067(4) 0.0051(4) 0.0069(4)
C14 0.0251(6) 0.0284(6) 0.0237(6) 0.0144(5) 0.0046(5) 0.0099(5)
C15 0.0285(8) 0.0585(11) 0.0452(9) 0.0362(9) 0.0019(7) 0.0145(7)
C16 0.0523(10) 0.0566(10) 0.0246(7) 0.0232(7) 0.0124(7) 0.0284(9)
C17 0.0544(10) 0.0300(8) 0.0441(9) 0.0159(7) -0.0045(8) 0.0181(7)
C18 0.0217(5) 0.0179(5) 0.0230(6) 0.0053(4) 0.0061(4) 0.0037(4)
C19 0.0143(5) 0.0322(6) 0.0232(6) 0.0122(5) 0.0060(4) 0.0068(5)
C20 0.0229(6) 0.0331(7) 0.0192(6) 0.0113(5) 0.0109(5) 0.0098(5)
C21 0.0319(7) 0.0440(8) 0.0202(6) 0.0083(5) 0.0120(5) 0.0110(6)
C22 0.0573(10) 0.0401(8) 0.0289(7) 0.0100(6) 0.0214(7) -0.0085(7)
C23 0.0536(10) 0.1053(16) 0.0362(8) 0.0319(10) 0.0290(8) 0.0579(11)
C24 0.0156(5) 0.0292(6) 0.0168(5) 0.0071(4) 0.0052(4) 0.0080(5)
C25 0.0272(6) 0.0310(7) 0.0221(6) 0.0047(5) 0.0023(5) 0.0066(5)
C26 0.0360(8) 0.0396(8) 0.0276(7) 0.0009(6) -0.0047(6) 0.0044(6)
C27 0.0324(7) 0.0588(10) 0.0245(7) 0.0094(7) -0.0062(6) 0.0130(7)
C28 0.0334(7) 0.0480(8) 0.0264(7) 0.0146(6) 0.0003(5) 0.0188(6)
C29 0.0244(6) 0.0342(7) 0.0213(6) 0.0103(5) 0.0044(5) 0.0134(5)
C30 0.0414(8) 0.0317(7) 0.0306(7) 0.0104(6) -0.0024(6) 0.0176(6)
C31 0.0725(12) 0.0557(10) 0.0414(9) 0.0094(8) 0.0059(8) 0.0433(10)
C32 0.0452(9) 0.0380(8) 0.0572(10) 0.0224(8) 0.0016(8) 0.0106(7)
C33 0.0520(9) 0.0269(7) 0.0345(8) 0.0027(6) -0.0041(7) 0.0097(7)
C34 0.0430(10) 0.0351(9) 0.118(2) 0.0140(11) -0.0029(11) 0.0142(8)
C35 0.0619(12) 0.0320(8) 0.0593(11) 0.0083(8) 0.0160(9) 0.0075(8)
C36 0.0136(5) 0.0212(5) 0.0206(5) 0.0103(4) 0.0054(4) 0.0050(4)
C37 0.0208(5) 0.0235(6) 0.0241(6) 0.0109(5) 0.0095(5) 0.0070(5)
C38 0.0246(6) 0.0333(7) 0.0306(6) 0.0167(5) 0.0162(5) 0.0114(5)
C39 0.0214(6) 0.0318(7) 0.0405(7) 0.0226(6) 0.0142(5) 0.0053(5)
C40 0.0240(6) 0.0215(6) 0.0371(7) 0.0135(5) 0.0073(5) 0.0020(5)
C41 0.0194(5) 0.0212(6) 0.0254(6) 0.0102(5) 0.0050(4) 0.0054(5)
C42 0.0335(7) 0.0208(6) 0.0282(6) 0.0067(5) 0.0091(5) 0.0079(5)
C43 0.0474(9) 0.0617(11) 0.0464(9) -0.0086(8) 0.0036(8) 0.0336(9)
C44 0.0456(9) 0.0452(9) 0.0497(10) -0.0134(8) 0.0036(8) 0.0098(8)
C45 0.0335(7) 0.0266(6) 0.0287(7) 0.0058(5) 0.0184(5) 0.0063(5)
C46 0.0354(8) 0.0465(9) 0.0341(8) -0.0037(6) 0.0075(6) 0.0113(7)
C47 0.0603(10) 0.0346(8) 0.0414(8) 0.0126(6) 0.0198(7) 0.0253(7)
C48 0.0224(6) 0.0507(9) 0.0466(8) 0.0122(7) 0.0074(6) 0.0200(6)
C49 0.0246(7) 0.0464(9) 0.0508(9) 0.0061(7) 0.0066(6) 0.0116(6)
C50 0.0406(8) 0.0393(8) 0.0358(7) 0.0130(6) 0.0155(6) 0.0280(7)
C51 0.0433(8) 0.0351(8) 0.0477(9) 0.0068(7) 0.0118(7) 0.0223(7)
C52 0.0810(15) 0.0675(13) 0.0422(10) 0.0123(9) 0.0175(10) 0.0252(11)
C53 0.0818(16) 0.0506(12) 0.0926(19) -0.0129(12) 0.0234(14) 0.0295(11)
C54 0.0776(15) 0.0370(10) 0.109(2) 0.0201(12) -0.0022(14) 0.0234(10)
C55 0.0619(12) 0.0514(11) 0.0668(13) 0.0303(10) -0.0041(10) 0.0060(9)
C56 0.0407(8) 0.0397(8) 0.0424(9) 0.0062(7) 0.0072(7) 0.0079(7)
C57 0.0455(9) 0.0399(8) 0.0503(9) 0.0137(7) 0.0058(7) 0.0177(7)
C58 0.097(2) 0.0714(15) 0.105(2) 0.0339(15) -0.0054(16) 0.0482(15)

loop_
_atom_type_symbol
_atom_type_description
_atom_type_scat_dispersion_real
_atom_type_scat_dispersion_imag
_atom_type_scat_source
C C 0.0181 0.0091 'International Tables Vol C Tables 4.2.6.8 and 6.1.1.4'
H H 0.0000 0.0000 'International Tables Vol C Tables 4.2.6.8 and 6.1.1.4'
Mg Mg 0.1719 0.1771 'International Tables Vol C Tables 4.2.6.8 and 6.1.1.4'
N N 0.0311 0.0180 'International Tables Vol C Tables 4.2.6.8 and 6.1.1.4'
O O 0.0492 0.0322 'International Tables Vol C Tables 4.2.6.8 and 6.1.1.4'

loop_
_geom_angle_atom_site_label_1
_geom_angle_atom_site_label_2
_geom_angle_atom_site_label_3
_geom_angle
_geom_angle_site_symmetry_1
_geom_angle_site_symmetry_3
_geom_angle_publ_flag
O2 Mg1 O1 123.93(4) . . ?
O2 Mg1 N1 109.35(4) . . ?
O2 Mg1 N2 109.09(4) . . ?
N1 Mg1 O1 80.99(4) . . ?
N1 Mg1 N2 141.42(4) . . ?
N2 Mg1 O1 80.46(4) . . ?
C1 O1 Mg1 113.24(6) . . ?
C13 O1 Mg1 113.80(6) . . ?
C13 O1 C1 114.10(8) . . ?
C48 O2 Mg1 117.58(8) . . ?
C50 O2 Mg1 128.18(8) . . ?
C50 O2 C48 113.99(10) . . ?
C2 N1 Mg1 112.87(7) . . ?
C2 N1 C24 118.58(9) . . ?
C24 N1 Mg1 128.22(7) . . ?
C12 N2 Mg1 113.48(7) . . ?
C12 N2 C36 118.00(9) . . ?
C36 N2 Mg1 128.44(7) . . ?
C2 C1 O1 114.49(9) . . ?
C6 C1 O1 119.10(10) . . ?
C6 C1 C2 126.36(10) . . ?
N1 C2 C1 117.88(10) . . ?
N1 C2 C3 127.53(10) . . ?
C1 C2 C3 114.56(10) . . ?
C2 C3 H3 119.0 . . ?
C4 C3 C2 121.91(10) . . ?
C4 C3 H3 119.0 . . ?
C3 C4 C5 119.78(10) . . ?
C3 C4 C20 121.26(10) . . ?
C5 C4 C20 118.96(10) . . ?
C4 C5 H5 119.6 . . ?
C4 C5 C6 120.71(10) . . ?
C6 C5 H5 119.6 . . ?
C1 C6 C5 116.65(10) . . ?
C1 C6 C7 117.20(9) . . ?
C5 C6 C7 126.14(10) . . ?
C6 C7 C8 107.52(9) . . ?
C6 C7 C18 108.71(9) . . ?
C8 C7 C18 108.27(9) . . ?
C19 C7 C6 111.73(9) . . ?
C19 C7 C8 111.59(9) . . ?
C19 C7 C18 108.93(9) . . ?
C9 C8 C7 125.87(10) . . ?
C13 C8 C7 117.04(9) . . ?
C13 C8 C9 117.08(10) . . ?
C8 C9 H9 119.8 . . ?
C10 C9 C8 120.48(10) . . ?
C10 C9 H9 119.8 . . ?
C9 C10 C11 119.63(10) . . ?
C9 C10 C14 121.38(10) . . ?
C11 C10 C14 118.96(10) . . ?
C10 C11 H11 118.9 . . ?
C10 C11 C12 122.10(10) . . ?
C12 C11 H11 118.9 . . ?
N2 C12 C11 128.09(10) . . ?
N2 C12 C13 117.33(10) . . ?
C11 C12 C13 114.53(10) . . ?
O1 C13 C12 114.34(9) . . ?
C8 C13 O1 119.49(9) . . ?
C8 C13 C12 126.09(10) . . ?
C10 C14 C16 109.86(11) . . ?
C10 C14 C15A 103.4(7) . . ?
C15 C14 C10 112.35(10) . . ?
C15 C14 C16 107.41(13) . . ?
C15 C14 C17 108.53(13) . . ?
C17 C14 C10 110.03(11) . . ?
C17 C14 C16 108.55(13) . . ?
C16A C14 C10 110.8(6) . . ?
C16A C14 C15A 108.7(6) . . ?
C17A C14 C10 113.9(7) . . ?
C17A C14 C15A 108.7(6) . . ?
C17A C14 C16A 110.9(6) . . ?
C14 C15 H15A 109.5 . . ?
C14 C15 H15B 109.5 . . ?
C14 C15 H15C 109.5 . . ?
H15A C15 H15B 109.5 . . ?
H15A C15 H15C 109.5 . . ?
H15B C15 H15C 109.5 . . ?
C14 C16 H16A 109.5 . . ?
C14 C16 H16B 109.5 . . ?
C14 C16 H16C 109.5 . . ?
H16A C16 H16B 109.5 . . ?
H16A C16 H16C 109.5 . . ?
H16B C16 H16C 109.5 . . ?
C14 C17 H17A 109.5 . . ?
C14 C17 H17B 109.5 . . ?
C14 C17 H17C 109.5 . . ?
H17A C17 H17B 109.5 . . ?
H17A C17 H17C 109.5 . . ?
H17B C17 H17C 109.5 . . ?
C7 C18 H18A 109.5 . . ?
C7 C18 H18B 109.5 . . ?
C7 C18 H18C 109.5 . . ?
H18A C18 H18B 109.5 . . ?
H18A C18 H18C 109.5 . . ?
H18B C18 H18C 109.5 . . ?
C7 C19 H19A 109.5 . . ?
C7 C19 H19B 109.5 . . ?
C7 C19 H19C 109.5 . . ?
H19A C19 H19B 109.5 . . ?
H19A C19 H19C 109.5 . . ?
H19B C19 H19C 109.5 . . ?
C21 C20 C4 112.46(10) . . ?
C21 C20 C22 107.59(12) . . ?
C21 C20 C23 107.50(12) . . ?
C22 C20 C4 109.04(11) . . ?
C23 C20 C4 110.02(10) . . ?
C23 C20 C22 110.19(14) . . ?
C20 C21 H21A 109.5 . . ?
C20 C21 H21B 109.5 . . ?
C20 C21 H21C 109.5 . . ?
H21A C21 H21B 109.5 . . ?
H21A C21 H21C 109.5 . . ?
H21B C21 H21C 109.5 . . ?
C20 C22 H22A 109.5 . . ?
C20 C22 H22B 109.5 . . ?
C20 C22 H22C 109.5 . . ?
H22A C22 H22B 109.5 . . ?
H22A C22 H22C 109.5 . . ?
H22B C22 H22C 109.5 . . ?
C20 C23 H23A 109.5 . . ?
C20 C23 H23B 109.5 . . ?
C20 C23 H23C 109.5 . . ?
H23A C23 H23B 109.5 . . ?
H23A C23 H23C 109.5 . . ?
H23B C23 H23C 109.5 . . ?
C25 C24 N1 120.05(11) . . ?
C29 C24 N1 120.66(11) . . ?
C29 C24 C25 119.10(11) . . ?
C24 C25 C33 120.44(12) . . ?
C26 C25 C24 119.29(13) . . ?
C26 C25 C33 120.23(13) . . ?
C25 C26 H26 119.3 . . ?
C27 C26 C25 121.33(14) . . ?
C27 C26 H26 119.3 . . ?
C26 C27 H27 120.2 . . ?
C28 C27 C26 119.51(13) . . ?
C28 C27 H27 120.2 . . ?
C27 C28 H28 119.3 . . ?
C27 C28 C29 121.38(14) . . ?
C29 C28 H28 119.3 . . ?
C24 C29 C30 122.24(11) . . ?
C28 C29 C24 119.35(13) . . ?
C28 C29 C30 118.40(12) . . ?
C29 C30 H30 107.9 . . ?
C29 C30 C31 111.37(13) . . ?
C29 C30 C32 111.45(13) . . ?
C31 C30 H30 107.9 . . ?
C31 C30 C32 110.19(14) . . ?
C32 C30 H30 107.9 . . ?
C30 C31 H31A 109.5 . . ?
C30 C31 H31B 109.5 . . ?
C30 C31 H31C 109.5 . . ?
H31A C31 H31B 109.5 . . ?
H31A C31 H31C 109.5 . . ?
H31B C31 H31C 109.5 . . ?
C30 C32 H32A 109.5 . . ?
C30 C32 H32B 109.5 . . ?
C30 C32 H32C 109.5 . . ?
H32A C32 H32B 109.5 . . ?
H32A C32 H32C 109.5 . . ?
H32B C32 H32C 109.5 . . ?
C25 C33 H33 107.6 . . ?
C25 C33 C34 110.07(14) . . ?
C25 C33 C35 113.79(14) . . ?
C34 C33 H33 107.6 . . ?
C34 C33 C35 109.86(15) . . ?
C35 C33 H33 107.6 . . ?
C33 C34 H34A 109.5 . . ?
C33 C34 H34B 109.5 . . ?
C33 C34 H34C 109.5 . . ?
H34A C34 H34B 109.5 . . ?
H34A C34 H34C 109.5 . . ?
H34B C34 H34C 109.5 . . ?
C33 C35 H35A 109.5 . . ?
C33 C35 H35B 109.5 . . ?
C33 C35 H35C 109.5 . . ?
H35A C35 H35B 109.5 . . ?
H35A C35 H35C 109.5 . . ?
H35B C35 H35C 109.5 . . ?
C37 C36 N2 120.22(10) . . ?
C37 C36 C41 119.79(10) . . ?
C41 C36 N2 119.85(10) . . ?
C36 C37 C45 122.15(10) . . ?
C38 C37 C36 119.04(11) . . ?
C38 C37 C45 118.81(11) . . ?
C37 C38 H38 119.4 . . ?
C39 C38 C37 121.25(12) . . ?
C39 C38 H38 119.4 . . ?
C38 C39 H39 120.2 . . ?
C38 C39 C40 119.59(11) . . ?
C40 C39 H39 120.2 . . ?
C39 C40 H40 119.3 . . ?
C39 C40 C41 121.44(12) . . ?
C41 C40 H40 119.3 . . ?
C36 C41 C42 120.94(10) . . ?
C40 C41 C36 118.83(11) . . ?
C40 C41 C42 120.23(11) . . ?
C41 C42 H42 107.1 . . ?
C41 C42 C44 113.88(12) . . ?
C43 C42 C41 111.93(12) . . ?
C43 C42 H42 107.1 . . ?
C43 C42 C44 109.40(14) . . ?
C44 C42 H42 107.1 . . ?
C42 C43 H43A 109.5 . . ?
C42 C43 H43B 109.5 . . ?
C42 C43 H43C 109.5 . . ?
H43A C43 H43B 109.5 . . ?
H43A C43 H43C 109.5 . . ?
H43B C43 H43C 109.5 . . ?
C42 C44 H44A 109.5 . . ?
C42 C44 H44B 109.5 . . ?
C42 C44 H44C 109.5 . . ?
H44A C44 H44B 109.5 . . ?
H44A C44 H44C 109.5 . . ?
H44B C44 H44C 109.5 . . ?
C37 C45 H45 107.9 . . ?
C37 C45 C46 111.30(12) . . ?
C37 C45 C47 112.06(12) . . ?
C46 C45 H45 107.9 . . ?
C47 C45 H45 107.9 . . ?
C47 C45 C46 109.60(12) . . ?
C45 C46 H46A 109.5 . . ?
C45 C46 H46B 109.5 . . ?
C45 C46 H46C 109.5 . . ?
H46A C46 H46B 109.5 . . ?
H46A C46 H46C 109.5 . . ?
H46B C46 H46C 109.5 . . ?
C45 C47 H47A 109.5 . . ?
C45 C47 H47B 109.5 . . ?
C45 C47 H47C 109.5 . . ?
H47A C47 H47B 109.5 . . ?
H47A C47 H47C 109.5 . . ?
H47B C47 H47C 109.5 . . ?
O2 C48 H48A 110.0 . . ?
O2 C48 H48B 110.0 . . ?
O2 C48 C49 108.30(11) . . ?
H48A C48 H48B 108.4 . . ?
C49 C48 H48A 110.0 . . ?
C49 C48 H48B 110.0 . . ?
C48 C49 H49A 109.5 . . ?
C48 C49 H49B 109.5 . . ?
C48 C49 H49C 109.5 . . ?
H49A C49 H49B 109.5 . . ?
H49A C49 H49C 109.5 . . ?
H49B C49 H49C 109.5 . . ?
O2 C50 H50A 109.8 . . ?
O2 C50 H50B 109.8 . . ?
O2 C50 C51 109.30(11) . . ?
H50A C50 H50B 108.3 . . ?
C51 C50 H50A 109.8 . . ?
C51 C50 H50B 109.8 . . ?
C50 C51 H51A 109.5 . . ?
C50 C51 H51B 109.5 . . ?
C50 C51 H51C 109.5 . . ?
H51A C51 H51B 109.5 . . ?
H51A C51 H51C 109.5 . . ?
H51B C51 H51C 109.5 . . ?
C53 C52 H52 119.6 . . ?
C53 C52 C57 120.9(2) . . ?
C57 C52 H52 119.6 . . ?
C52 C53 H53 119.7 . . ?
C54 C53 C52 120.5(2) . . ?
C54 C53 H53 119.7 . . ?
C53 C54 H54 120.5 . . ?
C55 C54 C53 119.0(2) . . ?
C55 C54 H54 120.5 . . ?
C54 C55 H55 119.8 . . ?
C54 C55 C56 120.5(2) . . ?
C56 C55 H55 119.8 . . ?
C55 C56 H56 118.8 . . ?
C55 C56 C57 122.31(19) . . ?
C57 C56 H56 118.8 . . ?
C52 C57 C58 121.5(2) . . ?
C56 C57 C52 116.82(17) . . ?
C56 C57 C58 121.7(2) . . ?
C57 C58 H58A 109.5 . . ?
C57 C58 H58B 109.5 . . ?
C57 C58 H58C 109.5 . . ?
H58A C58 H58B 109.5 . . ?
H58A C58 H58C 109.5 . . ?
H58B C58 H58C 109.5 . . ?
C14 C15A H15D 109.5 . . ?
C14 C15A H15E 109.5 . . ?
C14 C15A H15F 109.5 . . ?
H15D C15A H15E 109.5 . . ?
H15D C15A H15F 109.5 . . ?
H15E C15A H15F 109.5 . . ?
C14 C16A H16D 109.5 . . ?
C14 C16A H16E 109.5 . . ?
C14 C16A H16F 109.5 . . ?
H16D C16A H16E 109.5 . . ?
H16D C16A H16F 109.5 . . ?
H16E C16A H16F 109.5 . . ?
C14 C17A H17D 109.5 . . ?
C14 C17A H17E 109.5 . . ?
C14 C17A H17F 109.5 . . ?
H17D C17A H17E 109.5 . . ?
H17D C17A H17F 109.5 . . ?
H17E C17A H17F 109.5 . . ?

loop_
_geom_bond_atom_site_label_1
_geom_bond_atom_site_label_2
_geom_bond_distance
_geom_bond_site_symmetry_2
_geom_bond_publ_flag
Mg1 O1 2.0307(9) . ?
Mg1 O2 2.0160(9) . ?
Mg1 N1 2.0238(10) . ?
Mg1 N2 2.0281(10) . ?
O1 C1 1.4103(12) . ?
O1 C13 1.4060(13) . ?
O2 C48 1.4451(17) . ?
O2 C50 1.4432(17) . ?
N1 C2 1.3814(14) . ?
N1 C24 1.4209(15) . ?
N2 C12 1.3780(14) . ?
N2 C36 1.4240(13) . ?
C1 C2 1.4013(16) . ?
C1 C6 1.3759(15) . ?
C2 C3 1.4128(15) . ?
C3 H3 0.9500 . ?
C3 C4 1.3962(16) . ?
C4 C5 1.4009(16) . ?
C4 C20 1.5403(15) . ?
C5 H5 0.9500 . ?
C5 C6 1.4021(15) . ?
C6 C7 1.5328(15) . ?
C7 C8 1.5344(14) . ?
C7 C18 1.5434(16) . ?
C7 C19 1.5262(15) . ?
C8 C9 1.4023(15) . ?
C8 C13 1.3715(15) . ?
C9 H9 0.9500 . ?
C9 C10 1.4001(15) . ?
C10 C11 1.4029(16) . ?
C10 C14 1.5358(16) . ?
C11 H11 0.9500 . ?
C11 C12 1.4042(16) . ?
C12 C13 1.4083(15) . ?
C14 C15 1.5283(19) . ?
C14 C16 1.540(2) . ?
C14 C17 1.529(2) . ?
C14 C15A 1.551(7) . ?
C14 C16A 1.521(7) . ?
C14 C17A 1.520(7) . ?
C15 H15A 0.9800 . ?
C15 H15B 0.9800 . ?
C15 H15C 0.9800 . ?
C16 H16A 0.9800 . ?
C16 H16B 0.9800 . ?
C16 H16C 0.9800 . ?
C17 H17A 0.9800 . ?
C17 H17B 0.9800 . ?
C17 H17C 0.9800 . ?
C18 H18A 0.9800 . ?
C18 H18B 0.9800 . ?
C18 H18C 0.9800 . ?
C19 H19A 0.9800 . ?
C19 H19B 0.9800 . ?
C19 H19C 0.9800 . ?
C20 C21 1.5224(18) . ?
C20 C22 1.5320(19) . ?
C20 C23 1.531(2) . ?
C21 H21A 0.9800 . ?
C21 H21B 0.9800 . ?
C21 H21C 0.9800 . ?
C22 H22A 0.9800 . ?
C22 H22B 0.9800 . ?
C22 H22C 0.9800 . ?
C23 H23A 0.9800 . ?
C23 H23B 0.9800 . ?
C23 H23C 0.9800 . ?
C24 C25 1.4165(18) . ?
C24 C29 1.4114(18) . ?
C25 C26 1.3937(19) . ?
C25 C33 1.517(2) . ?
C26 H26 0.9500 . ?
C26 C27 1.380(2) . ?
C27 H27 0.9500 . ?
C27 C28 1.379(2) . ?
C28 H28 0.9500 . ?
C28 C29 1.3942(18) . ?
C29 C30 1.5203(19) . ?
C30 H30 1.0000 . ?
C30 C31 1.530(2) . ?
C30 C32 1.533(2) . ?
C31 H31A 0.9800 . ?
C31 H31B 0.9800 . ?
C31 H31C 0.9800 . ?
C32 H32A 0.9800 . ?
C32 H32B 0.9800 . ?
C32 H32C 0.9800 . ?
C33 H33 1.0000 . ?
C33 C34 1.521(3) . ?
C33 C35 1.528(2) . ?
C34 H34A 0.9800 . ?
C34 H34B 0.9800 . ?
C34 H34C 0.9800 . ?
C35 H35A 0.9800 . ?
C35 H35B 0.9800 . ?
C35 H35C 0.9800 . ?
C36 C37 1.4107(17) . ?
C36 C41 1.4140(16) . ?
C37 C38 1.4001(16) . ?
C37 C45 1.5207(17) . ?
C38 H38 0.9500 . ?
C38 C39 1.379(2) . ?
C39 H39 0.9500 . ?
C39 C40 1.383(2) . ?
C40 H40 0.9500 . ?
C40 C41 1.3969(17) . ?
C41 C42 1.5199(18) . ?
C42 H42 1.0000 . ?
C42 C43 1.517(2) . ?
C42 C44 1.527(2) . ?
C43 H43A 0.9800 . ?
C43 H43B 0.9800 . ?
C43 H43C 0.9800 . ?
C44 H44A 0.9800 . ?
C44 H44B 0.9800 . ?
C44 H44C 0.9800 . ?
C45 H45 1.0000 . ?
C45 C46 1.529(2) . ?
C45 C47 1.528(2) . ?
C46 H46A 0.9800 . ?
C46 H46B 0.9800 . ?
C46 H46C 0.9800 . ?
C47 H47A 0.9800 . ?
C47 H47B 0.9800 . ?
C47 H47C 0.9800 . ?
C48 H48A 0.9900 . ?
C48 H48B 0.9900 . ?
C48 C49 1.500(2) . ?
C49 H49A 0.9800 . ?
C49 H49B 0.9800 . ?
C49 H49C 0.9800 . ?
C50 H50A 0.9900 . ?
C50 H50B 0.9900 . ?
C50 C51 1.500(2) . ?
C51 H51A 0.9800 . ?
C51 H51B 0.9800 . ?
C51 H51C 0.9800 . ?
C52 H52 0.9500 . ?
C52 C53 1.382(4) . ?
C52 C57 1.386(3) . ?
C53 H53 0.9500 . ?
C53 C54 1.364(4) . ?
C54 H54 0.9500 . ?
C54 C55 1.359(4) . ?
C55 H55 0.9500 . ?
C55 C56 1.365(3) . ?
C56 H56 0.9500 . ?
C56 C57 1.370(2) . ?
C57 C58 1.500(3) . ?
C58 H58A 0.9800 . ?
C58 H58B 0.9800 . ?
C58 H58C 0.9800 . ?
C15A H15D 0.9800 . ?
C15A H15E 0.9800 . ?
C15A H15F 0.9800 . ?
C16A H16D 0.9800 . ?
C16A H16E 0.9800 . ?
C16A H16F 0.9800 . ?
C17A H17D 0.9800 . ?
C17A H17E 0.9800 . ?
C17A H17F 0.9800 . ?

loop_
_geom_torsion_atom_site_label_1
_geom_torsion_atom_site_label_2
_geom_torsion_atom_site_label_3
_geom_torsion_atom_site_label_4
_geom_torsion
_geom_torsion_site_symmetry_1
_geom_torsion_site_symmetry_2
_geom_torsion_site_symmetry_3
_geom_torsion_site_symmetry_4
_geom_torsion_publ_flag
Mg1 O1 C1 C2 6.33(11) . . . . ?
Mg1 O1 C1 C6 -171.43(8) . . . . ?
Mg1 O1 C13 C8 170.22(8) . . . . ?
Mg1 O1 C13 C12 -6.90(11) . . . . ?
Mg1 O2 C48 C49 -8.57(16) . . . . ?
Mg1 O2 C50 C51 5.24(16) . . . . ?
Mg1 N1 C2 C1 -3.97(13) . . . . ?
Mg1 N1 C2 C3 173.93(9) . . . . ?
Mg1 N1 C24 C25 -76.55(14) . . . . ?
Mg1 N1 C24 C29 98.41(12) . . . . ?
Mg1 N2 C12 C11 -173.14(10) . . . . ?
Mg1 N2 C12 C13 4.04(13) . . . . ?
Mg1 N2 C36 C37 -96.31(12) . . . . ?
Mg1 N2 C36 C41 79.43(13) . . . . ?
O1 C1 C2 N1 -1.58(14) . . . . ?
O1 C1 C2 C3 -179.75(9) . . . . ?
O1 C1 C6 C5 179.16(9) . . . . ?
O1 C1 C6 C7 -1.16(15) . . . . ?
N1 C2 C3 C4 -176.52(11) . . . . ?
N1 C24 C25 C26 173.24(12) . . . . ?
N1 C24 C25 C33 -9.22(18) . . . . ?
N1 C24 C29 C28 -173.74(11) . . . . ?
N1 C24 C29 C30 5.37(18) . . . . ?
N2 C12 C13 O1 1.89(14) . . . . ?
N2 C12 C13 C8 -175.00(10) . . . . ?
N2 C36 C37 C38 173.27(11) . . . . ?
N2 C36 C37 C45 -6.57(18) . . . . ?
N2 C36 C41 C40 -173.35(11) . . . . ?
N2 C36 C41 C42 7.45(17) . . . . ?
C1 O1 C13 C8 38.16(13) . . . . ?
C1 O1 C13 C12 -138.95(9) . . . . ?
C1 C2 C3 C4 1.44(16) . . . . ?
C1 C6 C7 C8 38.68(13) . . . . ?
C1 C6 C7 C18 -78.32(12) . . . . ?
C1 C6 C7 C19 161.44(10) . . . . ?
C2 N1 C24 C25 110.60(13) . . . . ?
C2 N1 C24 C29 -74.45(14) . . . . ?
C2 C1 C6 C5 1.69(17) . . . . ?
C2 C1 C6 C7 -178.63(10) . . . . ?
C2 C3 C4 C5 -0.38(17) . . . . ?
C2 C3 C4 C20 179.02(11) . . . . ?
C3 C4 C5 C6 -0.19(17) . . . . ?
C3 C4 C20 C21 -5.69(17) . . . . ?
C3 C4 C20 C22 113.55(14) . . . . ?
C3 C4 C20 C23 -125.49(14) . . . . ?
C4 C5 C6 C1 -0.40(16) . . . . ?
C4 C5 C6 C7 179.96(10) . . . . ?
C5 C4 C20 C21 173.70(11) . . . . ?
C5 C4 C20 C22 -67.05(15) . . . . ?
C5 C4 C20 C23 53.90(16) . . . . ?
C5 C6 C7 C8 -141.67(11) . . . . ?
C5 C6 C7 C18 101.33(12) . . . . ?
C5 C6 C7 C19 -18.91(15) . . . . ?
C6 C1 C2 N1 175.99(10) . . . . ?
C6 C1 C2 C3 -2.18(16) . . . . ?
C6 C7 C8 C9 140.84(11) . . . . ?
C6 C7 C8 C13 -39.66(13) . . . . ?
C7 C8 C9 C10 178.99(10) . . . . ?
C7 C8 C13 O1 3.00(15) . . . . ?
C7 C8 C13 C12 179.74(10) . . . . ?
C8 C9 C10 C11 -0.29(17) . . . . ?
C8 C9 C10 C14 177.72(11) . . . . ?
C9 C8 C13 O1 -177.46(9) . . . . ?
C9 C8 C13 C12 -0.72(17) . . . . ?
C9 C10 C11 C12 2.33(18) . . . . ?
C9 C10 C14 C15 -0.78(18) . . . . ?
C9 C10 C14 C16 118.73(14) . . . . ?
C9 C10 C14 C17 -121.82(14) . . . . ?
C9 C10 C14 C15A -69.8(6) . . . . ?
C9 C10 C14 C16A 46.5(6) . . . . ?
C9 C10 C14 C17A 172.4(6) . . . . ?
C10 C11 C12 N2 173.95(11) . . . . ?
C10 C11 C12 C13 -3.30(16) . . . . ?
C11 C10 C14 C15 177.24(13) . . . . ?
C11 C10 C14 C16 -63.25(15) . . . . ?
C11 C10 C14 C17 56.21(16) . . . . ?
C11 C10 C14 C15A 108.2(6) . . . . ?
C11 C10 C14 C16A -135.4(6) . . . . ?
C11 C10 C14 C17A -9.6(6) . . . . ?
C11 C12 C13 O1 179.45(9) . . . . ?
C11 C12 C13 C8 2.56(17) . . . . ?
C12 N2 C36 C37 80.11(14) . . . . ?
C12 N2 C36 C41 -104.15(13) . . . . ?
C13 O1 C1 C2 138.66(10) . . . . ?
C13 O1 C1 C6 -39.11(13) . . . . ?
C13 C8 C9 C10 -0.51(16) . . . . ?
C14 C10 C11 C12 -175.72(11) . . . . ?
C18 C7 C8 C9 -101.87(13) . . . . ?
C18 C7 C8 C13 77.63(12) . . . . ?
C19 C7 C8 C9 18.00(16) . . . . ?
C19 C7 C8 C13 -162.51(10) . . . . ?
C20 C4 C5 C6 -179.60(10) . . . . ?
C24 N1 C2 C1 169.94(10) . . . . ?
C24 N1 C2 C3 -12.16(17) . . . . ?
C24 C25 C26 C27 0.8(2) . . . . ?
C24 C25 C33 C34 -85.27(17) . . . . ?
C24 C25 C33 C35 150.93(14) . . . . ?
C24 C29 C30 C31 -120.22(14) . . . . ?
C24 C29 C30 C32 116.28(14) . . . . ?
C25 C24 C29 C28 1.26(18) . . . . ?
C25 C24 C29 C30 -179.63(12) . . . . ?
C25 C26 C27 C28 0.7(2) . . . . ?
C26 C25 C33 C34 92.26(18) . . . . ?
C26 C25 C33 C35 -31.5(2) . . . . ?
C26 C27 C28 C29 -1.2(2) . . . . ?
C27 C28 C29 C24 0.3(2) . . . . ?
C27 C28 C29 C30 -178.88(14) . . . . ?
C28 C29 C30 C31 58.90(17) . . . . ?
C28 C29 C30 C32 -64.60(17) . . . . ?
C29 C24 C25 C26 -1.79(19) . . . . ?
C29 C24 C25 C33 175.75(13) . . . . ?
C33 C25 C26 C27 -176.71(15) . . . . ?
C36 N2 C12 C11 9.92(17) . . . . ?
C36 N2 C12 C13 -172.90(10) . . . . ?
C36 C37 C38 C39 0.5(2) . . . . ?
C36 C37 C45 C46 -110.28(13) . . . . ?
C36 C37 C45 C47 126.59(13) . . . . ?
C36 C41 C42 C43 78.95(16) . . . . ?
C36 C41 C42 C44 -156.30(14) . . . . ?
C37 C36 C41 C40 2.40(17) . . . . ?
C37 C36 C41 C42 -176.79(11) . . . . ?
C37 C38 C39 C40 1.5(2) . . . . ?
C38 C37 C45 C46 69.88(16) . . . . ?
C38 C37 C45 C47 -53.25(16) . . . . ?
C38 C39 C40 C41 -1.6(2) . . . . ?
C39 C40 C41 C36 -0.4(2) . . . . ?
C39 C40 C41 C42 178.83(12) . . . . ?
C40 C41 C42 C43 -100.23(16) . . . . ?
C40 C41 C42 C44 24.52(19) . . . . ?
C41 C36 C37 C38 -2.47(18) . . . . ?
C41 C36 C37 C45 177.69(12) . . . . ?
C45 C37 C38 C39 -179.66(13) . . . . ?
C48 O2 C50 C51 179.27(12) . . . . ?
C50 O2 C48 C49 176.72(12) . . . . ?
C52 C53 C54 C55 -0.3(4) . . . . ?
C53 C52 C57 C56 0.2(3) . . . . ?
C53 C52 C57 C58 -179.7(2) . . . . ?
C53 C54 C55 C56 0.5(4) . . . . ?
C54 C55 C56 C57 -0.3(3) . . . . ?
C55 C56 C57 C52 0.0(3) . . . . ?
C55 C56 C57 C58 179.9(2) . . . . ?
C57 C52 C53 C54 0.0(4) . . . . ?
